data_7045052
loop_
_publ_author_name
'Morshedi, Mahbod'
'Ward, Jas S.'
'Kruger, Paul E.'
'White, Nicholas G.'

_publ_section_title
;
 Supramolecular frameworks based on
 5,10,15,20-tetra(4-carboxyphenyl)porphyrins.
;
_journal_issue 3
_journal_name_full 'Dalton transactions (Cambridge, England : 2003)'
_journal_page_first 783
_journal_page_last 790
_journal_paper_doi 10.1039/c7dt04162d
_journal_volume 47
_journal_year 2018
_chemical_compound_source synthesized
_chemical_formula_moiety 'C48 H24 N4 Ni O8, 2(C8 H12 N4), 2 (H2 O)'
_chemical_formula_sum 'C64 H52 N12 Ni O10'
_chemical_formula_weight 1207.90
_space_group_IT_number 52
_space_group_name_Hall '-P 2a 2bc'
_space_group_name_H-M_alt 'P n n a'
_symmetry_cell_setting orthorhombic
_symmetry_space_group_name_Hall '-P 2a 2bc'
_symmetry_space_group_name_H-M 'P n n a'
_atom_sites_solution_hydrogens difmap
_atom_sites_solution_primary direct
_audit_update_record
;
2017-12-05 deposited with the CCDC.
2017-12-15 downloaded from the CCDC.
;
_cell_angle_alpha 90
_cell_angle_beta 90
_cell_angle_gamma 90
_cell_formula_units_Z 4
_cell_length_a 10.86990(10)
_cell_length_b 24.1347(2)
_cell_length_c 24.7076(2)
_cell_measurement_reflns_used 31637
_cell_measurement_temperature 150
_cell_measurement_theta_max 73.6
_cell_measurement_theta_min 4.37
_cell_volume 6481.84(10)
_computing_cell_refinement 'CrysAlisPro, (Agilent, 2011)'
_computing_data_collection 'SuperNova, (Oxford Diffraction, 2010)'
_computing_data_reduction 'CrysAlisPro, (Agilent, 2011)'
_computing_publication_material 'CRYSTALS (Betteridge et al., 2003)'
_computing_structure_refinement 'CRYSTALS (Betteridge et al., 2003)'
_computing_structure_solution 'SIR92 (Altomare et al., 1994)'
_diffrn_ambient_temperature 150
_diffrn_measured_fraction_theta_full 0.997
_diffrn_measured_fraction_theta_max 0.997
_diffrn_measurement_device Area
_diffrn_measurement_device_type 'Oxford Diffraction SuperNova'
_diffrn_measurement_method \w
_diffrn_radiation_monochromator mirror
_diffrn_radiation_type 'Cu K\a'
_diffrn_radiation_wavelength 1.54184
_diffrn_reflns_av_R_equivalents 0.043
_diffrn_reflns_limit_h_max 13
_diffrn_reflns_limit_h_min 0
_diffrn_reflns_limit_k_max 29
_diffrn_reflns_limit_k_min 0
_diffrn_reflns_limit_l_max 30
_diffrn_reflns_limit_l_min 0
_diffrn_reflns_number 104624
_diffrn_reflns_theta_full 74.007
_diffrn_reflns_theta_max 74.007
_diffrn_reflns_theta_min 2.559
_diffrn_standards_number 0
_exptl_absorpt_coefficient_mu 0.967
_exptl_absorpt_correction_T_max 1.00
_exptl_absorpt_correction_T_min 0.83
_exptl_absorpt_correction_type multi-scan
_exptl_absorpt_process_details 'CrysAlisPro, (Agilent, 2011)'
_exptl_crystal_colour purple
_exptl_crystal_density_diffrn 1.238
_exptl_crystal_density_method 'not measured'
_exptl_crystal_description rod
_exptl_crystal_F_000 2512
_exptl_crystal_size_max 0.41
_exptl_crystal_size_mid 0.07
_exptl_crystal_size_min 0.05
_platon_squeeze_details
;
;
_refine_diff_density_max 1.79
_refine_diff_density_min -1.09
_refine_ls_extinction_method None
_refine_ls_goodness_of_fit_ref 1.0690
_refine_ls_hydrogen_treatment mixed
_refine_ls_matrix_type full
_refine_ls_number_parameters 427
_refine_ls_number_reflns 6541
_refine_ls_number_restraints 18
_refine_ls_R_factor_all 0.0762
_refine_ls_R_factor_gt 0.0718
_refine_ls_shift/su_max 0.0007745
_refine_ls_shift/su_mean 0.0000711
_refine_ls_structure_factor_coef Fsqd
_refine_ls_weighting_details
;
 Method, part 1, Chebychev polynomial, (Watkin, 1994, Prince, 1982) 
 [weight] = 1.0/[A~0~*T~0~(x)+A~1~*T~1~(x) ... +A~n-1~]*T~n-1~(x)] 
 where A~i~ are the Chebychev coefficients listed below and x= Fcalc/Fmax 
 Method = Robust Weighting (Prince, 1982) 
 W = [weight] * [1-(deltaF/6*sigmaF)^2^]^2^ 
 A~i~ are: 
 0.363E+04 0.617E+04 0.386E+04 0.163E+04 364. 
;
_refine_ls_weighting_scheme calc
_refine_ls_wR_factor_all 0.2099
_refine_ls_wR_factor_gt 0.2069
_refine_ls_wR_factor_ref 0.2099
_reflns_limit_h_max 13
_reflns_limit_h_min 0
_reflns_limit_k_max 29
_reflns_limit_k_min 0
_reflns_limit_l_max 30
_reflns_limit_l_min 0
_reflns_number_gt 5971
_reflns_number_total 6567
_reflns_threshold_expression I>2.0\s(I)
_oxford_diffrn_Wilson_B_factor 1.85
_oxford_diffrn_Wilson_scale 0.21
_oxford_refine_ls_r_factor_ref 0.0762
_oxford_refine_ls_scale 1.780(17)
_oxford_reflns_number_all 6541
_oxford_reflns_threshold_expression_ref I>-3.0\s(I)
_cod_data_source_file c7dt04162d2.cif
_cod_data_source_block 3_4
_cod_depositor_comments 'Adding full bibliography for 7045051--7045058.cif.'
_cod_original_cell_volume 6481.84(5)
_cod_original_sg_symbol_H-M 'P n n a '
_cod_original_formula_sum 'C64 H52 N12 Ni1 O10'
_cod_database_code 7045052

loop_
_symmetry_equiv_pos_as_xyz
x,y,z
-x,-y,-z
x+1/2,-y+1/2,z+1/2
-x+1/2,y+1/2,-z+1/2
-x+1/2,-y,z
x+1/2,y,-z
x,-y+1/2,-z+1/2
-x,y+1/2,z+1/2

loop_
_atom_site_label
_atom_site_type_symbol
_atom_site_fract_x
_atom_site_fract_y
_atom_site_fract_z
_atom_site_U_iso_or_equiv
_atom_site_occupancy
_atom_site_adp_type
_atom_site_refinement_flags_posn
_atom_site_refinement_flags_adp
O1 O 0.7287(2) 1.04465(10) 0.85204(7) 0.0459 1.0000 Uani . .
C2 C 0.7500 1.0000 0.82920(15) 0.0361 1.0000 Uani S T
C3 C 0.7500 1.0000 0.76708(13) 0.0311 1.0000 Uani S T
C4 C 0.7627(3) 1.04917(12) 0.73828(10) 0.0418 1.0000 Uani . .
C5 C 0.7632(3) 1.04931(11) 0.68217(10) 0.0371 1.0000 Uani . .
C6 C 0.7500 1.0000 0.65289(13) 0.0246 1.0000 Uani S T
C7 C 0.7500 1.0000 0.59217(12) 0.0216 1.0000 Uani S T
C8 C 0.6564(2) 1.02728(8) 0.56487(7) 0.0203 1.0000 Uani . .
N9 N 0.65544(16) 1.03741(6) 0.50952(6) 0.0167 1.0000 Uani . .
C10 C 0.56311(18) 1.07604(7) 0.50211(7) 0.0184 1.0000 Uani . .
C11 C 0.5571(2) 1.05567(9) 0.59076(8) 0.0262 1.0000 Uani . .
C12 C 0.5010(2) 1.08688(9) 0.55234(8) 0.0258 1.0000 Uani . .
C13 C 0.53686(19) 1.10346(8) 0.45454(7) 0.0169 1.0000 Uani . .
C14 C 0.58767(18) 1.08734(8) 0.40549(7) 0.0183 1.0000 Uani . .
N15 N 0.66708(16) 1.04319(6) 0.39816(6) 0.0164 1.0000 Uani . .
C16 C 0.68132(19) 1.03972(8) 0.34278(7) 0.0193 1.0000 Uani . .
C17 C 0.5562(2) 1.11225(9) 0.35497(8) 0.0268 1.0000 Uani . .
C18 C 0.6134(2) 1.08261(9) 0.31610(8) 0.0261 1.0000 Uani . .
C19 C 0.7500 1.0000 0.31555(12) 0.0186 1.0000 Uani S T
C20 C 0.7500 1.0000 0.25542(12) 0.0203 1.0000 Uani S T
C21 C 0.64212(19) 0.98796(9) 0.22675(8) 0.0231 1.0000 Uani . .
C22 C 0.64225(19) 0.98772(9) 0.17061(8) 0.0216 1.0000 Uani . .
C23 C 0.7500 1.0000 0.14200(11) 0.0153 1.0000 Uani S T
C24 C 0.7500 1.0000 0.08111(12) 0.0197 1.0000 Uani S T
O25 O 0.65639(14) 0.98167(7) 0.05755(6) 0.0263 1.0000 Uani . .
C26 C 0.45337(18) 1.15277(8) 0.45542(7) 0.0172 1.0000 Uani . .
C27 C 0.49861(18) 1.20451(8) 0.47023(9) 0.0211 1.0000 Uani . .
C28 C 0.42234(17) 1.25084(8) 0.47039(8) 0.0199 1.0000 Uani . .
C29 C 0.29989(17) 1.24634(8) 0.45427(7) 0.0171 1.0000 Uani . .
C30 C 0.25557(17) 1.19508(10) 0.43844(10) 0.0231 1.0000 Uani . .
C31 C 0.33032(19) 1.14862(9) 0.43956(9) 0.0240 1.0000 Uani . .
C32 C 0.21607(19) 1.29656(8) 0.45392(8) 0.0192 1.0000 Uani . .
O33 O 0.23855(14) 1.33527(6) 0.48595(7) 0.0280 1.0000 Uani . .
O34 O 0.12650(13) 1.29490(7) 0.42165(7) 0.0291 1.0000 Uani . .
N51 N 0.61434(18) 0.67153(12) 0.32172(9) 0.0405 1.0000 Uani D .
N52 N 0.61576(15) 0.66605(9) 0.41420(8) 0.0274 1.0000 Uani D .
C53 C 0.67235(19) 0.66429(9) 0.36754(10) 0.0276 1.0000 Uani D .
N54 N 0.97625(17) 0.58579(7) 0.50478(7) 0.0220 1.0000 Uani D .
N55 N 1.12904(16) 0.54991(8) 0.45179(7) 0.0214 1.0000 Uani D .
C56 C 1.03132(18) 0.58111(8) 0.45742(8) 0.0190 1.0000 Uani D .
C57 C 0.80745(19) 0.65415(9) 0.36730(9) 0.0245 1.0000 Uani . .
C58 C 0.85611(18) 0.62292(8) 0.40888(8) 0.0201 1.0000 Uani . .
C59 C 0.98209(18) 0.61257(8) 0.41109(8) 0.0194 1.0000 Uani . .
C60 C 1.0576(2) 0.63350(11) 0.37072(10) 0.0348 1.0000 Uani . .
C61 C 1.0091(2) 0.66463(15) 0.32904(11) 0.0473 1.0000 Uani . .
C62 C 0.8836(2) 0.67573(13) 0.32723(10) 0.0387 1.0000 Uani . .
O101 O 0.85539(19) 0.65105(13) 0.67581(8) 0.0544 1.0000 Uani D .
Ni1 Ni 0.7500 1.0000 0.453827(17) 0.0130 1.0000 Uani S T
H41 H 0.7719 1.0839 0.7571 0.0485 1.0000 Uiso R .
H51 H 0.7726 1.0842 0.6633 0.0443 1.0000 Uiso R .
H111 H 0.5368 1.0524 0.6282 0.0311 1.0000 Uiso R .
H121 H 0.4333 1.1113 0.5569 0.0305 1.0000 Uiso R .
H171 H 0.5042 1.1437 0.3502 0.0327 1.0000 Uiso R .
H181 H 0.6111 1.0885 0.2781 0.0305 1.0000 Uiso R .
H211 H 0.5677 0.9802 0.2461 0.0282 1.0000 Uiso R .
H221 H 0.5683 0.9790 0.1519 0.0254 1.0000 Uiso R .
H271 H 0.5818 1.2083 0.4807 0.0266 1.0000 Uiso R .
H281 H 0.4537 1.2855 0.4815 0.0253 1.0000 Uiso R .
H301 H 0.1724 1.1915 0.4272 0.0277 1.0000 Uiso R .
H311 H 0.2973 1.1124 0.4308 0.0299 1.0000 Uiso R .
H581 H 0.8024 0.6072 0.4355 0.0230 1.0000 Uiso R .
H601 H 1.1440 0.6255 0.3721 0.0409 1.0000 Uiso R .
H611 H 1.0607 0.6792 0.3009 0.0568 1.0000 Uiso R .
H621 H 0.8497 0.6980 0.2990 0.0473 1.0000 Uiso R .
H552 H 1.166(2) 0.5466(11) 0.4227(8) 0.0271 1.0000 Uiso D .
H541 H 0.916(2) 0.6081(10) 0.5105(8) 0.0283 1.0000 Uiso D .
H522 H 0.657(2) 0.6630(13) 0.4447(7) 0.0355 1.0000 Uiso D .
H551 H 1.159(2) 0.5336(10) 0.4794(8) 0.0276 1.0000 Uiso D .
H542 H 1.007(2) 0.5682(10) 0.5343(8) 0.0283 1.0000 Uiso D .
H512 H 0.650(2) 0.6641(14) 0.2898(8) 0.0531 1.0000 Uiso D .
H521 H 0.5374(17) 0.6752(12) 0.4168(9) 0.0352 1.0000 Uiso D .
H1012 H 0.888(5) 0.6224(15) 0.660(2) 0.0933 1.0000 Uiso D .
H1011 H 0.850(5) 0.666(2) 0.6446(12) 0.0931 1.0000 Uiso D .
H511 H 0.5345(18) 0.6800(16) 0.3218(9) 0.0530 1.0000 Uiso D .

loop_
_atom_site_aniso_label
_atom_site_aniso_U_11
_atom_site_aniso_U_22
_atom_site_aniso_U_33
_atom_site_aniso_U_23
_atom_site_aniso_U_13
_atom_site_aniso_U_12
O1 0.0561(12) 0.0701(15) 0.0114(8) -0.0108(8) -0.0011(7) -0.0171(10)
C2 0.0344(19) 0.061(2) 0.0125(16) 0.0000 0.0000 -0.0187(15)
C3 0.0333(18) 0.053(2) 0.0072(15) 0.0000 0.0000 -0.0163(13)
C4 0.0678(18) 0.0427(16) 0.0150(12) -0.0078(10) 0.0043(10) -0.0198(12)
C5 0.0674(17) 0.0296(13) 0.0143(11) -0.0026(9) 0.0088(10) -0.0170(11)
C6 0.045(2) 0.0244(16) 0.0049(13) 0.0000 0.0000 -0.0082(11)
C7 0.0438(18) 0.0151(13) 0.0061(13) 0.0000 0.0000 -0.0024(10)
C8 0.0370(12) 0.0175(9) 0.0065(8) -0.0005(6) 0.0049(8) -0.0032(8)
N9 0.0309(9) 0.0131(7) 0.0061(7) 0.0005(5) 0.0011(6) 0.0011(6)
C10 0.0287(10) 0.0151(8) 0.0114(8) -0.0033(7) 0.0042(7) 0.0030(7)
C11 0.0423(13) 0.0243(10) 0.0121(9) 0.0003(7) 0.0103(8) -0.0060(9)
C12 0.0326(11) 0.0265(10) 0.0181(9) -0.0048(8) 0.0116(8) 0.0012(9)
C13 0.0231(9) 0.0152(8) 0.0124(8) -0.0025(6) 0.0030(7) 0.0032(7)
C14 0.0250(9) 0.0187(9) 0.0112(9) -0.0002(7) 0.0024(7) 0.0093(7)
N15 0.0256(8) 0.0159(7) 0.0078(7) -0.0001(6) 0.0017(6) 0.0084(6)
C16 0.0275(10) 0.0237(9) 0.0066(8) 0.0018(7) 0.0014(7) 0.0096(8)
C17 0.0357(12) 0.0267(10) 0.0179(10) 0.0045(8) 0.0000(8) 0.0182(9)
C18 0.0347(11) 0.0322(11) 0.0112(9) 0.0040(8) 0.0008(8) 0.0159(9)
C19 0.0287(15) 0.0237(14) 0.0035(12) 0.0000 0.0000 0.0112(10)
C20 0.0301(15) 0.0266(15) 0.0042(13) 0.0000 0.0000 0.0112(10)
C21 0.0235(10) 0.0344(11) 0.0113(9) 0.0000(8) 0.0029(7) 0.0031(8)
C22 0.0199(10) 0.0325(10) 0.0124(9) 0.0018(8) 0.0002(7) 0.0026(8)
C23 0.0208(14) 0.0187(13) 0.0065(13) 0.0000 0.0000 0.0020(9)
C24 0.0250(15) 0.0228(14) 0.0113(14) 0.0000 0.0000 0.0018(9)
O25 0.0276(8) 0.0403(9) 0.0109(6) -0.0013(6) -0.0043(6) -0.0069(7)
C26 0.0231(9) 0.0170(8) 0.0114(8) -0.0024(6) 0.0056(7) 0.0070(7)
C27 0.0151(8) 0.0221(9) 0.0262(10) -0.0066(8) -0.0019(7) 0.0044(7)
C28 0.0179(9) 0.0166(8) 0.0254(9) -0.0065(7) -0.0005(7) 0.0028(7)
C29 0.0170(9) 0.0190(9) 0.0152(9) -0.0024(6) 0.0028(6) 0.0067(7)
C30 0.0176(9) 0.0253(11) 0.0265(12) -0.0047(9) 0.0022(7) 0.0011(7)
C31 0.0204(9) 0.0228(10) 0.0287(11) -0.0090(8) 0.0024(8) 0.0008(7)
C32 0.0152(8) 0.0200(9) 0.0224(10) 0.0014(7) 0.0057(7) 0.0067(7)
O33 0.0273(8) 0.0258(8) 0.0311(9) -0.0073(7) 0.0000(6) 0.0114(6)
O34 0.0167(7) 0.0323(8) 0.0381(9) -0.0010(7) -0.0029(6) 0.0097(6)
N51 0.0236(9) 0.0729(16) 0.0250(10) 0.0011(10) -0.0037(8) 0.0167(10)
N52 0.0134(8) 0.0396(11) 0.0291(10) 0.0052(8) 0.0022(7) 0.0086(7)
C53 0.0183(10) 0.0340(11) 0.0306(11) 0.0013(9) -0.0040(8) 0.0078(8)
N54 0.0235(8) 0.0268(9) 0.0157(8) -0.0028(6) 0.0016(6) 0.0071(7)
N55 0.0196(8) 0.0336(10) 0.0111(8) -0.0041(6) -0.0011(6) 0.0128(7)
C56 0.0149(8) 0.0247(9) 0.0174(9) -0.0050(7) -0.0011(7) 0.0032(7)
C57 0.0182(9) 0.0323(10) 0.0229(10) -0.0007(8) 0.0001(8) 0.0058(8)
C58 0.0152(9) 0.0213(9) 0.0239(10) -0.0042(7) 0.0008(7) 0.0039(7)
C59 0.0154(9) 0.0266(10) 0.0164(9) -0.0025(7) -0.0009(7) 0.0041(7)
C60 0.0166(10) 0.0583(15) 0.0294(12) 0.0119(11) 0.0043(8) 0.0088(10)
C61 0.0265(12) 0.082(2) 0.0330(14) 0.0232(14) 0.0120(10) 0.0088(13)
C62 0.0295(12) 0.0595(16) 0.0271(12) 0.0203(11) 0.0038(9) 0.0154(11)
O101 0.0355(10) 0.0955(18) 0.0321(10) 0.0097(11) -0.0035(8) -0.0124(11)
Ni1 0.0235(3) 0.0109(3) 0.0047(3) 0.0000 0.0000 0.00299(15)

loop_
_atom_type_symbol
_atom_type_scat_dispersion_real
_atom_type_scat_dispersion_imag
_atom_type_scat_Cromer_Mann_a1
_atom_type_scat_Cromer_Mann_b1
_atom_type_scat_Cromer_Mann_a2
_atom_type_scat_Cromer_Mann_b2
_atom_type_scat_Cromer_Mann_a3
_atom_type_scat_Cromer_Mann_b3
_atom_type_scat_Cromer_Mann_a4
_atom_type_scat_Cromer_Mann_b4
_atom_type_scat_Cromer_Mann_c
_atom_type_scat_source
C 0.0181 0.0091 2.3100 20.8439 1.0200 10.2075 1.5886 0.5687 0.8650 51.6512 0.2156 'International Tables Vol C 4.2.6.8 and 6.1.1.4'
H 0.0000 0.0000 0.4930 10.5109 0.3229 26.1257 0.1402 3.1424 0.0408 57.7998 0.0030 'International Tables Vol C 4.2.6.8 and 6.1.1.4'
N 0.0311 0.0180 12.2126 0.0057 3.1322 9.8933 2.0125 28.9975 1.1663 0.5826 -11.5290 'International Tables Vol C 4.2.6.8 and 6.1.1.4'
O 0.0492 0.0322 3.0485 13.2771 2.2868 5.7011 1.5463 0.3239 0.8670 32.9089 0.2508 'International Tables Vol C 4.2.6.8 and 6.1.1.4'
Ni -3.0029 0.5091 12.8376 3.8785 7.2920 0.2565 4.4438 12.1763 2.3800 66.3421 1.0341 'International Tables Vol C 4.2.6.8 and 6.1.1.4'

loop_
_geom_angle_atom_site_label_1
_geom_angle_site_symmetry_1
_geom_angle_atom_site_label_2
_geom_angle_atom_site_label_3
_geom_angle_site_symmetry_3
_geom_angle
_geom_angle_publ_flag
O1 5_675 C2 O1 . 125.8(3) yes
O1 5_675 C2 C3 . 117.11(17) yes
O1 . C2 C3 . 117.11(17) yes
C2 . C3 C4 5_675 120.78(15) yes
C2 . C3 C4 . 120.78(15) yes
C4 5_675 C3 C4 . 118.4(3) yes
C3 . C4 C5 . 121.0(3) yes
C3 . C4 H41 . 120.4 no
C5 . C4 H41 . 118.6 no
C4 . C5 C6 . 120.9(3) yes
C4 . C5 H51 . 118.9 no
C6 . C5 H51 . 120.2 no
C5 . C6 C5 5_675 117.8(3) yes
C5 . C6 C7 . 121.11(16) yes
C5 5_675 C6 C7 . 121.11(16) yes
C6 . C7 C8 5_675 119.10(13) yes
C6 . C7 C8 . 119.10(13) yes
C8 5_675 C7 C8 . 121.8(3) yes
C7 . C8 N9 . 124.58(19) yes
C7 . C8 C11 . 124.3(2) yes
N9 . C8 C11 . 110.53(17) yes
C8 . N9 C10 . 104.73(15) yes
C8 . N9 Ni1 . 127.76(13) yes
C10 . N9 Ni1 . 127.21(12) yes
N9 . C10 C12 . 110.48(17) yes
N9 . C10 C13 . 125.94(17) yes
C12 . C10 C13 . 123.48(18) yes
C8 . C11 C12 . 107.01(17) yes
C8 . C11 H111 . 124.6 no
C12 . C11 H111 . 128.3 no
C10 . C12 C11 . 106.96(19) yes
C10 . C12 H121 . 125.5 no
C11 . C12 H121 . 127.6 no
C10 . C13 C14 . 121.85(18) yes
C10 . C13 C26 . 119.64(15) yes
C14 . C13 C26 . 118.50(16) yes
C13 . C14 N15 . 125.36(17) yes
C13 . C14 C17 . 123.41(18) yes
N15 . C14 C17 . 111.07(16) yes
C14 . N15 C16 . 104.27(15) yes
C14 . N15 Ni1 . 127.51(12) yes
C16 . N15 Ni1 . 128.04(13) yes
N15 . C16 C18 . 110.77(16) yes
N15 . C16 C19 . 125.64(19) yes
C18 . C16 C19 . 123.59(19) yes
C14 . C17 C18 . 106.80(17) yes
C14 . C17 H171 . 125.9 no
C18 . C17 H171 . 127.3 no
C16 . C18 C17 . 107.05(17) yes
C16 . C18 H181 . 125.2 no
C17 . C18 H181 . 127.7 no
C16 . C19 C16 5_675 122.1(3) yes
C16 . C19 C20 . 118.97(13) yes
C16 5_675 C19 C20 . 118.97(13) yes
C19 . C20 C21 5_675 120.38(13) yes
C19 . C20 C21 . 120.38(13) yes
C21 5_675 C20 C21 . 119.2(3) yes
C20 . C21 C22 . 120.4(2) yes
C20 . C21 H211 . 119.7 no
C22 . C21 H211 . 119.9 no
C21 . C22 C23 . 120.3(2) yes
C21 . C22 H221 . 119.1 no
C23 . C22 H221 . 120.5 no
C22 . C23 C22 5_675 119.3(3) yes
C22 . C23 C24 . 120.33(13) yes
C22 5_675 C23 C24 . 120.33(13) yes
C23 . C24 O25 5_675 117.68(14) yes
C23 . C24 O25 . 117.68(14) yes
O25 5_675 C24 O25 . 124.6(3) yes
C13 . C26 C27 . 120.22(18) yes
C13 . C26 C31 . 121.28(18) yes
C27 . C26 C31 . 118.46(17) yes
C26 . C27 C28 . 120.75(18) yes
C26 . C27 H271 . 119.8 no
C28 . C27 H271 . 119.4 no
C27 . C28 C29 . 120.36(17) yes
C27 . C28 H281 . 119.9 no
C29 . C28 H281 . 119.8 no
C28 . C29 C30 . 118.87(17) yes
C28 . C29 C32 . 120.88(17) yes
C30 . C29 C32 . 120.25(18) yes
C29 . C30 C31 . 120.92(18) yes
C29 . C30 H301 . 119.6 no
C31 . C30 H301 . 119.4 no
C26 . C31 C30 . 120.60(19) yes
C26 . C31 H311 . 118.8 no
C30 . C31 H311 . 120.5 no
C29 . C32 O33 . 118.49(18) yes
C29 . C32 O34 . 116.28(17) yes
O33 . C32 O34 . 125.21(18) yes
C53 . N51 H512 . 121.8(15) no
C53 . N51 H511 . 119.9(15) no
H512 . N51 H511 . 118(2) no
C53 . N52 H522 . 121.0(14) no
C53 . N52 H521 . 121.9(14) no
H522 . N52 H521 . 116.5(20) no
N51 . C53 N52 . 122.2(2) yes
N51 . C53 C57 . 119.6(2) yes
N52 . C53 C57 . 118.22(19) yes
C56 . N54 H541 . 123.1(14) no
C56 . N54 H542 . 120.1(13) no
H541 . N54 H542 . 116.4(19) no
C56 . N55 H552 . 122.6(14) no
C56 . N55 H551 . 119.5(14) no
H552 . N55 H551 . 118(2) no
N54 . C56 N55 . 120.76(18) yes
N54 . C56 C59 . 118.69(17) yes
N55 . C56 C59 . 120.55(17) yes
C53 . C57 C58 . 117.71(19) yes
C53 . C57 C62 . 121.9(2) yes
C58 . C57 C62 . 120.42(19) yes
C57 . C58 C59 . 120.26(19) yes
C57 . C58 H581 . 119.6 no
C59 . C58 H581 . 120.1 no
C56 . C59 C58 . 118.66(18) yes
C56 . C59 C60 . 122.08(18) yes
C58 . C59 C60 . 119.23(19) yes
C59 . C60 C61 . 120.6(2) yes
C59 . C60 H601 . 118.6 no
C61 . C60 H601 . 120.8 no
C60 . C61 C62 . 120.2(2) yes
C60 . C61 H611 . 121.1 no
C62 . C61 H611 . 118.6 no
C57 . C62 C61 . 119.2(2) yes
C57 . C62 H621 . 120.1 no
C61 . C62 H621 . 120.7 no
H1012 . O101 H1011 . 88(4) no
N15 5_675 Ni1 N15 . 90.11(9) yes
N15 5_675 Ni1 N9 5_675 90.38(7) yes
N15 . Ni1 N9 5_675 174.45(7) yes
N15 5_675 Ni1 N9 . 174.45(7) yes
N15 . Ni1 N9 . 90.38(7) yes
N9 5_675 Ni1 N9 . 89.67(9) yes

loop_
_geom_bond_atom_site_label_1
_geom_bond_atom_site_label_2
_geom_bond_site_symmetry_2
_geom_bond_distance
_geom_bond_publ_flag
O1 C2 . 1.238(3) yes
C2 C3 . 1.535(5) yes
C3 C4 5_675 1.391(3) yes
C3 C4 . 1.391(3) yes
C4 C5 . 1.386(3) yes
C4 H41 . 0.963 no
C5 C6 . 1.400(3) yes
C5 H51 . 0.968 no
C6 C7 . 1.500(4) yes
C7 C8 5_675 1.387(3) yes
C7 C8 . 1.387(3) yes
C8 N9 . 1.389(2) yes
C8 C11 . 1.429(3) yes
N9 C10 . 1.382(2) yes
N9 Ni1 . 1.9404(16) yes
C10 C12 . 1.437(3) yes
C10 C13 . 1.379(3) yes
C11 C12 . 1.357(3) yes
C11 H111 . 0.955 no
C12 H121 . 0.950 no
C13 C14 . 1.387(2) yes
C13 C26 . 1.497(2) yes
C14 N15 . 1.383(2) yes
C14 C17 . 1.427(3) yes
N15 C16 . 1.380(2) yes
N15 Ni1 . 1.9469(16) yes
C16 C18 . 1.432(3) yes
C16 C19 . 1.389(2) yes
C17 C18 . 1.349(3) yes
C17 H171 . 0.955 no
C18 H181 . 0.950 no
C19 C20 . 1.486(4) yes
C20 C21 5_675 1.400(3) yes
C20 C21 . 1.400(3) yes
C21 C22 . 1.387(3) yes
C21 H211 . 0.958 no
C22 C23 . 1.400(2) yes
C22 H221 . 0.951 no
C23 C24 . 1.504(4) yes
C24 O25 5_675 1.253(2) yes
C24 O25 . 1.253(2) yes
C26 C27 . 1.391(3) yes
C26 C31 . 1.397(3) yes
C27 C28 . 1.392(2) yes
C27 H271 . 0.945 no
C28 C29 . 1.394(3) yes
C28 H281 . 0.944 no
C29 C30 . 1.384(3) yes
C29 C32 . 1.516(2) yes
C30 C31 . 1.385(3) yes
C30 H301 . 0.950 no
C31 H311 . 0.969 no
C32 O33 . 1.248(3) yes
C32 O34 . 1.259(3) yes
N51 C53 . 1.307(3) yes
N51 H512 . 0.896(18) no
N51 H511 . 0.892(18) no
N52 C53 . 1.307(3) yes
N52 H522 . 0.878(17) no
N52 H521 . 0.882(17) no
C53 C57 . 1.489(3) yes
N54 C56 . 1.319(3) yes
N54 H541 . 0.863(17) no
N54 H542 . 0.909(17) no
N55 C56 . 1.309(3) yes
N55 H552 . 0.825(17) no
N55 H551 . 0.853(17) no
C56 C59 . 1.474(3) yes
C57 C58 . 1.380(3) yes
C57 C62 . 1.392(3) yes
C58 C59 . 1.393(3) yes
C58 H581 . 0.958 no
C59 C60 . 1.387(3) yes
C60 C61 . 1.379(3) yes
C60 H601 . 0.959 no
C61 C62 . 1.391(3) yes
C61 H611 . 0.960 no
C62 H621 . 0.956 no
O101 H1012 . 0.873(19) no
O101 H1011 . 0.855(19) no

loop_
_geom_hbond_atom_site_label_D
_geom_hbond_atom_site_label_H
_geom_hbond_atom_site_label_A
_geom_hbond_site_symmetry_A
_geom_hbond_angle_DHA
_geom_hbond_distance_DH
_geom_hbond_distance_HA
_geom_hbond_distance_DA
_geom_hbond_publ_flag
C31 H311 C8 6_456 159.04(6) 0.969 2.566 3.488(3) yes
C60 H601 O1 8_744 135.08(8) 0.959 2.443 3.195(3) yes
N55 H552 O1 8_744 174(3) 0.825 2.091 2.913(3) yes
N54 H541 O33 2_676 172.8(19) 0.863 2.164 3.022(3) yes
N52 H522 O33 2_676 173(3) 0.878 2.058 2.932(3) yes
N55 H551 O25 3_565 149.9(19) 0.853 1.966 2.738(3) yes
N54 H542 O25 3_565 140.9(18) 0.909 2.098 2.861(3) yes
N52 H521 O34 5_575 172(3) 0.882 1.926 2.803(3) yes
O101 H1011 O34 2_676 168(5) 0.855 1.904 2.746(3) yes
N51 H511 O101 6_456 147(3) 0.892 2.069 2.859(3) yes

loop_
_platon_squeeze_void_nr
_platon_squeeze_void_average_x
_platon_squeeze_void_average_y
_platon_squeeze_void_average_z
_platon_squeeze_void_volume
_platon_squeeze_void_count_electrons
_platon_squeeze_void_content
1 0.004 0.250 0.250 365 78 ' '
2 -0.053 0.250 0.750 365 78 ' '
3 -0.014 0.750 0.750 365 78 ' '
4 -0.004 0.750 0.250 365 78 ' '
